data_7044377
loop_
_publ_author_name
'Luo, Qi'
'Dai, Zengjin'
'Cong, Hengjiang'
'Li, Renjie'
'Peng, Tianyou'
'Zhang, Jing'

_publ_section_title
;
 Oxidant-free Synthesis of Benzimidazoles from Alcohols and Aromatic
 Diamines Catalysed by New Ru(II)-PNS(O) Pincer Complexes
;
_journal_name_full 'Dalton Trans.'
_journal_paper_doi 10.1039/C7DT02584J
_journal_year 2017
_chemical_formula_sum 'C30 H25 Cl3 N O2 P Ru S'
_chemical_formula_weight 701.96
_space_group_crystal_system monoclinic
_space_group_IT_number 14
_space_group_name_Hall '-P 2yn'
_space_group_name_H-M_alt 'P 1 21/n 1'
_symmetry_space_group_name_Hall '-P 2yn'
_symmetry_space_group_name_H-M 'P 1 21/n 1'
_atom_sites_solution_hydrogens difmap
_atom_sites_solution_primary direct
_atom_sites_solution_secondary difmap
_audit_block_doi 10.5517/ccdc.csd.cc1n5tl7
_audit_creation_method SHELXL-2014/7
_audit_update_record
;
2016-12-29 deposited with the CCDC.
2017-09-29 downloaded from the CCDC.
;
_cell_angle_alpha 90
_cell_angle_beta 93.143(3)
_cell_angle_gamma 90
_cell_formula_units_Z 4
_cell_length_a 12.8682(16)
_cell_length_b 16.3946(19)
_cell_length_c 13.6191(16)
_cell_measurement_reflns_used 8616
_cell_measurement_temperature 100(2)
_cell_measurement_theta_max 28.37
_cell_measurement_theta_min 2.46
_cell_volume 2868.9(6)
_computing_cell_refinement 'Bruker SAINT'
_computing_data_collection 'Bruker APEX2'
_computing_data_reduction 'Bruker SAINT'
_computing_molecular_graphics 'Bruker SHELXTL'
_computing_publication_material 'Bruker SHELXTL'
_computing_structure_refinement 'SHELXL-2014/7 (Sheldrick, 2014)'
_computing_structure_solution 'SHELXS-97 (Sheldrick, 2008)'
_diffrn_ambient_temperature 100(2)
_diffrn_measured_fraction_theta_full 1.000
_diffrn_measured_fraction_theta_max 0.991
_diffrn_measurement_device_type 'Bruker Kappa APEX-Duo CCD'
_diffrn_measurement_method '\f and \w scans'
_diffrn_radiation_type MoK\a
_diffrn_radiation_wavelength 0.71073
_diffrn_reflns_av_R_equivalents 0.0628
_diffrn_reflns_av_unetI/netI 0.0422
_diffrn_reflns_Laue_measured_fraction_full 1.000
_diffrn_reflns_Laue_measured_fraction_max 0.991
_diffrn_reflns_limit_h_max 17
_diffrn_reflns_limit_h_min -17
_diffrn_reflns_limit_k_max 22
_diffrn_reflns_limit_k_min -22
_diffrn_reflns_limit_l_max 18
_diffrn_reflns_limit_l_min -18
_diffrn_reflns_number 46120
_diffrn_reflns_point_group_measured_fraction_full 1.000
_diffrn_reflns_point_group_measured_fraction_max 0.991
_diffrn_reflns_theta_full 25.242
_diffrn_reflns_theta_max 28.805
_diffrn_reflns_theta_min 1.946
_diffrn_source 'fine-focus sealed tube'
_exptl_absorpt_coefficient_mu 0.985
_exptl_absorpt_correction_T_max 0.7458
_exptl_absorpt_correction_T_min 0.6993
_exptl_absorpt_correction_type multi-scan
_exptl_absorpt_process_details 'SADABS-2012/1 (Bruker,2012)'
_exptl_crystal_colour yellow
_exptl_crystal_density_diffrn 1.625
_exptl_crystal_density_method 'not measured'
_exptl_crystal_description prism
_exptl_crystal_F_000 1416
_exptl_crystal_size_max 0.070
_exptl_crystal_size_mid 0.060
_exptl_crystal_size_min 0.050
_refine_diff_density_max 0.876
_refine_diff_density_min -0.681
_refine_diff_density_rms 0.096
_refine_ls_extinction_method none
_refine_ls_goodness_of_fit_ref 1.015
_refine_ls_hydrogen_treatment refall
_refine_ls_matrix_type full
_refine_ls_number_parameters 452
_refine_ls_number_reflns 7433
_refine_ls_number_restraints 0
_refine_ls_restrained_S_all 1.015
_refine_ls_R_factor_all 0.0485
_refine_ls_R_factor_gt 0.0316
_refine_ls_shift/su_max 0.002
_refine_ls_shift/su_mean 0.000
_refine_ls_structure_factor_coef Fsqd
_refine_ls_weighting_details 'w=1/[\s^2^(Fo^2^)+(0.0320P)^2^+2.5445P] where P=(Fo^2^+2Fc^2^)/3'
_refine_ls_weighting_scheme calc
_refine_ls_wR_factor_gt 0.0696
_refine_ls_wR_factor_ref 0.0763
_reflns_Friedel_coverage 0.000
_reflns_number_gt 5861
_reflns_number_total 7433
_reflns_threshold_expression 'I > 2\s(I)'
_cod_data_source_file c7dt02584j2.cif
_cod_data_source_block x_a_CCDC2
_cod_database_code 7044377
_shelx_shelxl_version_number 2014/7
_shelx_space_group_comment
;
The symmetry employed for this shelxl refinement is uniquely defined
by the following loop, which should always be used as a source of
symmetry information in preference to the above space-group names.
They are only intended as comments.
;
_shelx_estimated_absorpt_t_min 0.934
_shelx_estimated_absorpt_t_max 0.952

loop_
_space_group_symop_operation_xyz
'x, y, z'
'-x+1/2, y+1/2, -z+1/2'
'-x, -y, -z'
'x-1/2, -y-1/2, z-1/2'

loop_
_atom_site_label
_atom_site_type_symbol
_atom_site_fract_x
_atom_site_fract_y
_atom_site_fract_z
_atom_site_U_iso_or_equiv
_atom_site_adp_type
_atom_site_occupancy
_atom_site_site_symmetry_order
_atom_site_calc_flag
Ru1 Ru 0.61328(2) 0.61414(2) 0.33913(2) 0.01060(5) Uani 1 1 d
H1 H 0.577(2) 0.6416(19) 0.443(2) 0.028(8) Uiso 1 1 d
Cl1 Cl 0.66822(4) 0.59278(4) 0.16630(4) 0.01507(12) Uani 1 1 d
O1 O 0.85856(13) 0.54630(10) 0.36658(12) 0.0161(3) Uani 1 1 d
N1 N 0.66098(15) 0.73605(12) 0.31438(14) 0.0123(4) Uani 1 1 d
C1 C 0.79063(18) 0.58228(15) 0.53833(17) 0.0140(5) Uani 1 1 d
S1 S 0.77785(4) 0.59949(4) 0.40737(4) 0.01187(11) Uani 1 1 d
P1 P 0.45632(4) 0.66556(4) 0.28129(4) 0.01166(12) Uani 1 1 d
C3 C 0.8841(2) 0.51711(17) 0.67353(19) 0.0213(5) Uani 1 1 d
H3 H 0.940(3) 0.485(2) 0.694(2) 0.037(9) Uiso 1 1 d
Cl3 Cl 0.99677(6) 0.73989(5) 0.14620(7) 0.03920(19) Uani 1 1 d
C2 C 0.87309(19) 0.53412(16) 0.57324(19) 0.0179(5) Uani 1 1 d
O2 O 0.53083(15) 0.44791(12) 0.38666(15) 0.0283(4) Uani 1 1 d
H2 H 0.919(2) 0.5098(19) 0.525(2) 0.023(8) Uiso 1 1 d
Cl2 Cl 0.96739(5) 0.56576(4) 0.10124(5) 0.02839(15) Uani 1 1 d
C5 C 0.7317(2) 0.59684(18) 0.70095(19) 0.0227(6) Uani 1 1 d
H5 H 0.684(2) 0.6181(18) 0.744(2) 0.024(8) Uiso 1 1 d
C4 C 0.8132(2) 0.54787(17) 0.73680(19) 0.0223(5) Uani 1 1 d
H4 H 0.823(2) 0.5329(18) 0.806(2) 0.020(7) Uiso 1 1 d
C6 C 0.71935(19) 0.61465(16) 0.60094(18) 0.0178(5) Uani 1 1 d
H6 H 0.662(2) 0.6454(18) 0.577(2) 0.017(7) Uiso 1 1 d
C7 C 0.82400(18) 0.70268(15) 0.40037(16) 0.0129(4) Uani 1 1 d
C8 C 0.92242(19) 0.72360(17) 0.43572(19) 0.0189(5) Uani 1 1 d
H8 H 0.967(2) 0.6848(19) 0.472(2) 0.022(8) Uiso 1 1 d
C9 C 0.9599(2) 0.80319(17) 0.4214(2) 0.0229(6) Uani 1 1 d
H9 H 1.025(2) 0.8155(19) 0.447(2) 0.023(8) Uiso 1 1 d
C12 C 0.7316(2) 0.89452(16) 0.27978(18) 0.0183(5) Uani 1 1 d
H12 H 0.755(2) 0.9466(17) 0.2683(18) 0.009(6) Uiso 1 1 d
C11 C 0.79766(19) 0.83864(15) 0.33211(18) 0.0167(5) Uani 1 1 d
C10 C 0.8987(2) 0.85933(17) 0.3709(2) 0.0206(5) Uani 1 1 d
H10 H 0.923(2) 0.9096(19) 0.360(2) 0.021(8) Uiso 1 1 d
C13 C 0.6348(2) 0.86988(16) 0.24634(18) 0.0172(5) Uani 1 1 d
H13 H 0.595(2) 0.9025(19) 0.212(2) 0.022(8) Uiso 1 1 d
C14 C 0.60129(18) 0.78937(14) 0.26367(16) 0.0129(4) Uani 1 1 d
C15 C 0.75924(18) 0.75955(15) 0.34883(17) 0.0142(5) Uani 1 1 d
C16 C 0.49877(18) 0.75938(15) 0.22009(17) 0.0144(5) Uani 1 1 d
H16B H 0.508(2) 0.7403(16) 0.154(2) 0.013(7) Uiso 1 1 d
H16A H 0.443(2) 0.8019(17) 0.2147(19) 0.013(7) Uiso 1 1 d
C17 C 0.37536(17) 0.61650(15) 0.18530(16) 0.0136(4) Uani 1 1 d
C18 C 0.28345(19) 0.65320(16) 0.14797(18) 0.0172(5) Uani 1 1 d
H18 H 0.260(2) 0.7027(17) 0.1761(19) 0.013(7) Uiso 1 1 d
C19 C 0.22687(19) 0.61763(17) 0.06933(18) 0.0192(5) Uani 1 1 d
H19 H 0.164(2) 0.6408(19) 0.043(2) 0.023(8) Uiso 1 1 d
C20 C 0.2610(2) 0.54532(17) 0.02856(18) 0.0195(5) Uani 1 1 d
H20 H 0.225(2) 0.5203(18) -0.026(2) 0.019(7) Uiso 1 1 d
C21 C 0.3513(2) 0.50869(17) 0.06611(18) 0.0198(5) Uani 1 1 d
H21 H 0.378(2) 0.4612(18) 0.035(2) 0.019(7) Uiso 1 1 d
C22 C 0.40886(19) 0.54395(16) 0.14403(18) 0.0162(5) Uani 1 1 d
H22 H 0.473(2) 0.5209(17) 0.1682(19) 0.013(7) Uiso 1 1 d
C23 C 0.36524(17) 0.69580(15) 0.37177(16) 0.0141(5) Uani 1 1 d
C24 C 0.3495(2) 0.77663(16) 0.39799(18) 0.0177(5) Uani 1 1 d
H24 H 0.391(2) 0.8230(19) 0.370(2) 0.027(8) Uiso 1 1 d
C25 C 0.2811(2) 0.79516(17) 0.47093(19) 0.0220(5) Uani 1 1 d
H25 H 0.271(2) 0.850(2) 0.491(2) 0.026(8) Uiso 1 1 d
C26 C 0.2303(2) 0.73398(17) 0.51840(19) 0.0205(5) Uani 1 1 d
H26 H 0.190(2) 0.7485(18) 0.571(2) 0.021(8) Uiso 1 1 d
C27 C 0.2466(2) 0.65330(18) 0.4929(2) 0.0257(6) Uani 1 1 d
H27 H 0.214(2) 0.6126(19) 0.523(2) 0.024(8) Uiso 1 1 d
C28 C 0.3134(2) 0.63389(17) 0.4197(2) 0.0230(6) Uani 1 1 d
H28 H 0.320(2) 0.5801(19) 0.403(2) 0.017(7) Uiso 1 1 d
C29 C 0.56392(18) 0.51061(16) 0.36767(17) 0.0164(5) Uani 1 1 d
C30 C 0.9358(2) 0.64827(18) 0.1782(2) 0.0260(6) Uani 1 1 d
H30B H 0.962(3) 0.634(2) 0.247(3) 0.053(11) Uiso 1 1 d
H30A H 0.870(2) 0.6550(18) 0.167(2) 0.017(7) Uiso 1 1 d

loop_
_atom_site_aniso_label
_atom_site_aniso_U_11
_atom_site_aniso_U_22
_atom_site_aniso_U_33
_atom_site_aniso_U_23
_atom_site_aniso_U_13
_atom_site_aniso_U_12
Ru1 0.01145(9) 0.00968(9) 0.01077(9) 0.00017(7) 0.00151(6) -0.00068(7)
Cl1 0.0178(3) 0.0144(3) 0.0134(2) -0.0007(2) 0.0043(2) -0.0002(2)
O1 0.0151(8) 0.0147(9) 0.0189(8) -0.0012(7) 0.0039(6) 0.0029(7)
N1 0.0147(9) 0.0111(10) 0.0114(9) -0.0010(7) 0.0027(7) -0.0003(8)
C1 0.0153(11) 0.0127(12) 0.0141(11) 0.0020(9) 0.0006(8) -0.0028(9)
S1 0.0118(2) 0.0117(3) 0.0121(2) -0.0005(2) 0.00134(19) -0.0001(2)
P1 0.0121(3) 0.0110(3) 0.0120(3) -0.0005(2) 0.0017(2) 0.0005(2)
C3 0.0206(12) 0.0202(14) 0.0222(13) 0.0058(10) -0.0064(10) -0.0003(11)
Cl3 0.0377(4) 0.0294(4) 0.0516(5) -0.0065(4) 0.0132(4) -0.0103(3)
C2 0.0152(11) 0.0174(13) 0.0210(12) 0.0015(10) 0.0005(9) -0.0008(10)
O2 0.0284(10) 0.0174(10) 0.0391(12) 0.0092(9) 0.0021(9) -0.0074(8)
Cl2 0.0227(3) 0.0270(4) 0.0355(4) -0.0045(3) 0.0024(3) -0.0017(3)
C5 0.0244(13) 0.0277(15) 0.0163(12) -0.0028(10) 0.0035(10) -0.0017(11)
C4 0.0266(13) 0.0231(15) 0.0167(12) 0.0025(10) -0.0023(10) -0.0082(11)
C6 0.0174(11) 0.0201(13) 0.0159(11) -0.0012(10) 0.0002(9) 0.0021(10)
C7 0.0146(11) 0.0118(11) 0.0125(10) -0.0003(9) 0.0026(8) -0.0031(9)
C8 0.0160(12) 0.0209(14) 0.0197(12) 0.0000(10) -0.0009(9) -0.0008(10)
C9 0.0171(12) 0.0228(15) 0.0283(14) -0.0008(11) -0.0013(10) -0.0076(11)
C12 0.0252(13) 0.0108(12) 0.0194(12) 0.0001(10) 0.0046(10) -0.0040(10)
C11 0.0192(12) 0.0141(13) 0.0172(11) -0.0015(9) 0.0040(9) -0.0012(9)
C10 0.0190(12) 0.0159(13) 0.0271(13) 0.0013(10) 0.0027(10) -0.0073(10)
C13 0.0208(12) 0.0137(13) 0.0174(11) 0.0033(9) 0.0039(9) 0.0024(9)
C14 0.0165(11) 0.0115(12) 0.0110(10) -0.0014(8) 0.0030(8) 0.0010(9)
C15 0.0162(11) 0.0134(12) 0.0133(10) -0.0030(9) 0.0029(8) 0.0001(9)
C16 0.0153(11) 0.0142(12) 0.0139(11) 0.0003(9) 0.0033(9) 0.0003(9)
C17 0.0133(10) 0.0146(12) 0.0131(10) 0.0005(9) 0.0014(8) -0.0021(9)
C18 0.0155(11) 0.0161(13) 0.0200(12) -0.0010(10) 0.0005(9) 0.0008(9)
C19 0.0136(11) 0.0255(14) 0.0182(11) 0.0027(10) -0.0012(9) 0.0001(10)
C20 0.0212(12) 0.0229(14) 0.0144(11) -0.0010(10) 0.0000(9) -0.0065(10)
C21 0.0245(13) 0.0174(13) 0.0177(12) -0.0045(10) 0.0022(10) -0.0017(10)
C22 0.0159(11) 0.0148(12) 0.0177(12) -0.0016(9) 0.0005(9) 0.0002(9)
C23 0.0123(10) 0.0166(12) 0.0132(10) -0.0019(9) -0.0006(8) 0.0005(9)
C24 0.0223(12) 0.0151(13) 0.0158(11) -0.0009(9) 0.0035(9) 0.0009(10)
C25 0.0257(13) 0.0198(14) 0.0209(12) -0.0047(11) 0.0043(10) 0.0059(11)
C26 0.0179(12) 0.0244(14) 0.0196(12) -0.0054(10) 0.0055(10) 0.0023(10)
C27 0.0286(14) 0.0223(15) 0.0275(14) -0.0036(11) 0.0142(11) -0.0096(12)
C28 0.0276(14) 0.0153(14) 0.0271(14) -0.0066(11) 0.0119(11) -0.0038(11)
C29 0.0165(11) 0.0168(13) 0.0158(11) 0.0000(9) 0.0006(9) 0.0016(9)
C30 0.0275(15) 0.0246(15) 0.0265(15) 0.0005(12) 0.0084(12) -0.0002(12)

loop_
_atom_type_symbol
_atom_type_description
_atom_type_scat_dispersion_real
_atom_type_scat_dispersion_imag
_atom_type_scat_source
C C 0.0033 0.0016 'International Tables Vol C Tables 4.2.6.8 and 6.1.1.4'
H H 0.0000 0.0000 'International Tables Vol C Tables 4.2.6.8 and 6.1.1.4'
N N 0.0061 0.0033 'International Tables Vol C Tables 4.2.6.8 and 6.1.1.4'
O O 0.0106 0.0060 'International Tables Vol C Tables 4.2.6.8 and 6.1.1.4'
Cl Cl 0.1484 0.1585 'International Tables Vol C Tables 4.2.6.8 and 6.1.1.4'
Ru Ru -1.2594 0.8363 'International Tables Vol C Tables 4.2.6.8 and 6.1.1.4'
P P 0.1023 0.0942 'International Tables Vol C Tables 4.2.6.8 and 6.1.1.4'
S S 0.1246 0.1234 'International Tables Vol C Tables 4.2.6.8 and 6.1.1.4'

loop_
_geom_angle_atom_site_label_1
_geom_angle_atom_site_label_2
_geom_angle_atom_site_label_3
_geom_angle
C29 Ru1 N1 175.42(9)
C29 Ru1 S1 97.99(8)
N1 Ru1 S1 83.89(6)
C29 Ru1 P1 95.91(8)
N1 Ru1 P1 81.72(6)
S1 Ru1 P1 164.25(2)
C29 Ru1 Cl1 100.66(7)
N1 Ru1 Cl1 83.34(5)
S1 Ru1 Cl1 93.69(2)
P1 Ru1 Cl1 90.99(2)
C29 Ru1 H1 87.3(11)
N1 Ru1 H1 88.6(11)
S1 Ru1 H1 88.6(11)
P1 Ru1 H1 84.7(11)
Cl1 Ru1 H1 171.3(11)
C14 N1 C15 119.0(2)
C14 N1 Ru1 122.46(16)
C15 N1 Ru1 118.47(16)
C2 C1 C6 121.7(2)
C2 C1 S1 117.06(18)
C6 C1 S1 121.24(19)
O1 S1 C7 107.01(10)
O1 S1 C1 104.47(11)
C7 S1 C1 100.79(11)
O1 S1 Ru1 124.20(7)
C7 S1 Ru1 100.46(8)
C1 S1 Ru1 116.87(8)
C17 P1 C23 104.10(11)
C17 P1 C16 102.50(11)
C23 P1 C16 107.27(11)
C17 P1 Ru1 123.08(8)
C23 P1 Ru1 117.22(8)
C16 P1 Ru1 100.66(8)
C4 C3 C2 120.2(3)
C4 C3 H3 123(2)
C2 C3 H3 117(2)
C1 C2 C3 119.0(2)
C1 C2 H2 118.6(17)
C3 C2 H2 122.2(17)
C4 C5 C6 120.6(2)
C4 C5 H5 120.3(19)
C6 C5 H5 119.2(19)
C3 C4 C5 120.2(2)
C3 C4 H4 117.1(17)
C5 C4 H4 122.7(17)
C1 C6 C5 118.4(2)
C1 C6 H6 121.7(17)
C5 C6 H6 119.9(17)
C8 C7 C15 121.1(2)
C8 C7 S1 121.17(19)
C15 C7 S1 117.41(17)
C7 C8 C9 119.9(2)
C7 C8 H8 121.2(18)
C9 C8 H8 118.8(18)
C10 C9 C8 120.0(2)
C10 C9 H9 122(2)
C8 C9 H9 118(2)
C13 C12 C11 119.3(2)
C13 C12 H12 121.3(16)
C11 C12 H12 119.5(16)
C15 C11 C12 118.0(2)
C15 C11 C10 118.8(2)
C12 C11 C10 123.1(2)
C9 C10 C11 121.1(2)
C9 C10 H10 120.0(19)
C11 C10 H10 118.9(19)
C12 C13 C14 120.2(2)
C12 C13 H13 120(2)
C14 C13 H13 119(2)
N1 C14 C13 121.8(2)
N1 C14 C16 117.4(2)
C13 C14 C16 120.7(2)
N1 C15 C11 121.7(2)
N1 C15 C7 119.3(2)
C11 C15 C7 119.0(2)
C14 C16 P1 111.72(17)
C14 C16 H16B 109.0(16)
P1 C16 H16B 101.8(16)
C14 C16 H16A 114.3(16)
P1 C16 H16A 112.7(15)
H16B C16 H16A 106(2)
C22 C17 C18 119.7(2)
C22 C17 P1 119.39(18)
C18 C17 P1 120.81(19)
C19 C18 C17 119.8(2)
C19 C18 H18 120.3(16)
C17 C18 H18 119.9(16)
C18 C19 C20 120.1(2)
C18 C19 H19 121.5(18)
C20 C19 H19 118.4(18)
C21 C20 C19 120.0(2)
C21 C20 H20 117.8(17)
C19 C20 H20 122.2(17)
C20 C21 C22 120.4(2)
C20 C21 H21 120.5(17)
C22 C21 H21 118.9(17)
C21 C22 C17 120.0(2)
C21 C22 H22 121.1(17)
C17 C22 H22 118.8(17)
C24 C23 C28 119.5(2)
C24 C23 P1 122.91(18)
C28 C23 P1 117.49(19)
C23 C24 C25 119.8(2)
C23 C24 H24 122.1(17)
C25 C24 H24 117.9(17)
C26 C25 C24 120.6(3)
C26 C25 H25 118.5(19)
C24 C25 H25 120.8(19)
C25 C26 C27 119.6(2)
C25 C26 H26 118.0(18)
C27 C26 H26 122.2(18)
C26 C27 C28 120.5(2)
C26 C27 H27 121(2)
C28 C27 H27 119(2)
C27 C28 C23 120.0(2)
C27 C28 H28 118.0(18)
C23 C28 H28 121.9(18)
O2 C29 Ru1 177.8(2)
Cl3 C30 Cl2 112.61(15)
Cl3 C30 H30B 108(2)
Cl2 C30 H30B 107(2)
Cl3 C30 H30A 107(2)
Cl2 C30 H30A 105(2)
H30B C30 H30A 118(3)

loop_
_geom_bond_atom_site_label_1
_geom_bond_atom_site_label_2
_geom_bond_distance
Ru1 C29 1.861(3)
Ru1 N1 2.123(2)
Ru1 S1 2.2782(6)
Ru1 P1 2.2883(7)
Ru1 Cl1 2.5189(6)
Ru1 H1 1.58(3)
O1 S1 1.4869(17)
N1 C14 1.331(3)
N1 C15 1.379(3)
C1 C2 1.386(3)
C1 C6 1.391(3)
C1 S1 1.804(2)
S1 C7 1.797(2)
P1 C17 1.814(2)
P1 C23 1.816(2)
P1 C16 1.846(2)
C3 C4 1.384(4)
C3 C2 1.394(4)
C3 H3 0.93(4)
Cl3 C30 1.761(3)
C2 H2 0.99(3)
O2 C29 1.148(3)
Cl2 C30 1.773(3)
C5 C4 1.388(4)
C5 C6 1.394(3)
C5 H5 0.94(3)
C4 H4 0.97(3)
C6 H6 0.94(3)
C7 C8 1.374(3)
C7 C15 1.412(3)
C8 C9 1.408(4)
C8 H8 0.97(3)
C9 C10 1.371(4)
C9 H9 0.91(3)
C12 C13 1.363(4)
C12 C11 1.415(4)
C12 H12 0.92(3)
C11 C15 1.411(3)
C11 C10 1.418(4)
C10 H10 0.90(3)
C13 C14 1.413(3)
C13 H13 0.86(3)
C14 C16 1.500(3)
C16 H16B 0.97(3)
C16 H16A 1.00(3)
C17 C22 1.394(3)
C17 C18 1.398(3)
C18 C19 1.390(3)
C18 H18 0.95(3)
C19 C20 1.390(4)
C19 H19 0.95(3)
C20 C21 1.382(4)
C20 H20 0.95(3)
C21 C22 1.386(3)
C21 H21 0.96(3)
C22 H22 0.95(3)
C23 C24 1.390(3)
C23 C28 1.396(4)
C24 C25 1.396(3)
C24 H24 1.01(3)
C25 C26 1.378(4)
C25 H25 0.95(3)
C26 C27 1.387(4)
C26 H26 0.94(3)
C27 C28 1.388(4)
C27 H27 0.90(3)
C28 H28 0.92(3)
C30 H30B 1.00(4)
C30 H30A 0.86(3)

loop_
_geom_torsion_atom_site_label_1
_geom_torsion_atom_site_label_2
_geom_torsion_atom_site_label_3
_geom_torsion_atom_site_label_4
_geom_torsion
C2 C1 S1 O1 6.3(2)
C6 C1 S1 O1 -172.4(2)
C2 C1 S1 C7 -104.6(2)
C6 C1 S1 C7 76.7(2)
C2 C1 S1 Ru1 147.73(17)
C6 C1 S1 Ru1 -31.0(2)
C6 C1 C2 C3 0.7(4)
S1 C1 C2 C3 -178.0(2)
C4 C3 C2 C1 0.2(4)
C2 C3 C4 C5 -1.0(4)
C6 C5 C4 C3 0.9(4)
C2 C1 C6 C5 -0.7(4)
S1 C1 C6 C5 177.9(2)
C4 C5 C6 C1 -0.1(4)
O1 S1 C7 C8 -50.2(2)
C1 S1 C7 C8 58.7(2)
Ru1 S1 C7 C8 178.92(18)
O1 S1 C7 C15 123.81(18)
C1 S1 C7 C15 -127.27(18)
Ru1 S1 C7 C15 -7.06(18)
C15 C7 C8 C9 0.5(4)
S1 C7 C8 C9 174.30(19)
C7 C8 C9 C10 -0.9(4)
C13 C12 C11 C15 -1.0(3)
C13 C12 C11 C10 -178.9(2)
C8 C9 C10 C11 -0.3(4)
C15 C11 C10 C9 2.0(4)
C12 C11 C10 C9 179.8(2)
C11 C12 C13 C14 -0.2(4)
C15 N1 C14 C13 -1.6(3)
Ru1 N1 C14 C13 -178.88(16)
C15 N1 C14 C16 174.86(19)
Ru1 N1 C14 C16 -2.4(3)
C12 C13 C14 N1 1.5(4)
C12 C13 C14 C16 -174.8(2)
C14 N1 C15 C11 0.3(3)
Ru1 N1 C15 C11 177.72(17)
C14 N1 C15 C7 -178.3(2)
Ru1 N1 C15 C7 -0.9(3)
C12 C11 C15 N1 1.0(3)
C10 C11 C15 N1 178.9(2)
C12 C11 C15 C7 179.6(2)
C10 C11 C15 C7 -2.4(3)
C8 C7 C15 N1 179.9(2)
S1 C7 C15 N1 5.9(3)
C8 C7 C15 C11 1.2(3)
S1 C7 C15 C11 -172.84(17)
N1 C14 C16 P1 20.1(3)
C13 C14 C16 P1 -163.41(18)
C17 P1 C16 C14 -153.04(16)
C23 P1 C16 C14 97.68(17)
Ru1 P1 C16 C14 -25.41(17)
C23 P1 C17 C22 -136.46(19)
C16 P1 C17 C22 111.9(2)
Ru1 P1 C17 C22 0.1(2)
C23 P1 C17 C18 47.7(2)
C16 P1 C17 C18 -63.9(2)
Ru1 P1 C17 C18 -175.68(16)
C22 C17 C18 C19 -0.8(4)
P1 C17 C18 C19 175.04(19)
C17 C18 C19 C20 0.7(4)
C18 C19 C20 C21 -0.1(4)
C19 C20 C21 C22 -0.4(4)
C20 C21 C22 C17 0.4(4)
C18 C17 C22 C21 0.2(4)
P1 C17 C22 C21 -175.62(19)
C17 P1 C23 C24 -118.6(2)
C16 P1 C23 C24 -10.4(2)
Ru1 P1 C23 C24 101.8(2)
C17 P1 C23 C28 64.7(2)
C16 P1 C23 C28 172.9(2)
Ru1 P1 C23 C28 -75.0(2)
C28 C23 C24 C25 -0.8(4)
P1 C23 C24 C25 -177.5(2)
C23 C24 C25 C26 1.0(4)
C24 C25 C26 C27 -0.5(4)
C25 C26 C27 C28 -0.3(4)
C26 C27 C28 C23 0.5(5)
C24 C23 C28 C27 0.1(4)
P1 C23 C28 C27 176.9(2)
